data_2013728
loop_
_publ_author_name
'Natalya Fridman'
'Moshe Kapon'
'Menahem Kaftory'

_publ_section_title
;
 Two hydrates of 6-methoxypurine
;
_journal_issue 1
_journal_name_full 'Acta Crystallographica Section C'
_journal_page_first o44
_journal_page_last o46
_journal_paper_doi 10.1107/S010827010302314X
_journal_volume 60
_journal_year 2004
_chemical_formula_iupac 'C6 H6 N4 O, 3H2 O'
_chemical_formula_moiety 'C6 H6 N4 O, 3H2 O'
_chemical_formula_sum 'C6 H12 N4 O4'
_chemical_formula_weight 204.20
_chemical_name_systematic
;
6-Methoxypurine trihydrate
;
_space_group_IT_number 2
_symmetry_cell_setting triclinic
_symmetry_space_group_name_Hall '-P 1'
_symmetry_space_group_name_H-M 'P -1'
_atom_sites_solution_hydrogens geom
_atom_sites_solution_primary direct
_atom_sites_solution_secondary difmap
_audit_creation_method SHELXL-97
_cell_angle_alpha 70.13(2)
_cell_angle_beta 75.49(2)
_cell_angle_gamma 80.29(2)
_cell_formula_units_Z 2
_cell_length_a 6.8370(10)
_cell_length_b 7.819(2)
_cell_length_c 10.281(2)
_cell_measurement_reflns_used 3048
_cell_measurement_temperature 293(2)
_cell_measurement_theta_max 25.04
_cell_measurement_theta_min 2.15
_cell_volume 498.29(19)
_computing_cell_refinement 'DENZO SMN (Otwinowski & Minor 1997)'
_computing_data_collection 'Collect (Nonius, 2001)'
_computing_data_reduction 'DENZO SMN'
_computing_molecular_graphics 'Ortep-3 for Windows (Farrugia, 1997)'
_computing_structure_refinement 'SHELXL97 (Sheldrick, 1997)'
_computing_structure_solution 'SHELXS97 (Sheldrick, 1997)'
_diffrn_ambient_temperature 293(2)
_diffrn_detector_area_resol_mean 95
_diffrn_measured_fraction_theta_full 0.999
_diffrn_measured_fraction_theta_max 0.999
_diffrn_measurement_device_type KappaCCD
_diffrn_measurement_method 'phi scan'
_diffrn_radiation_monochromator graphite
_diffrn_radiation_source 'fine-focus sealed tube'
_diffrn_radiation_type MoK\a
_diffrn_radiation_wavelength 0.71073
_diffrn_reflns_av_R_equivalents 0.0222
_diffrn_reflns_av_sigmaI/netI 0.0476
_diffrn_reflns_limit_h_max 7
_diffrn_reflns_limit_h_min -8
_diffrn_reflns_limit_k_max 8
_diffrn_reflns_limit_k_min -9
_diffrn_reflns_limit_l_max 11
_diffrn_reflns_limit_l_min -12
_diffrn_reflns_number 3048
_diffrn_reflns_theta_full 25.04
_diffrn_reflns_theta_max 25.04
_diffrn_reflns_theta_min 2.15
_diffrn_standards_number none
_exptl_absorpt_coefficient_mu 0.114
_exptl_absorpt_correction_type none
_exptl_absorpt_process_details none
_exptl_crystal_colour colorless
_exptl_crystal_density_diffrn 1.361
_exptl_crystal_density_method 'not measured'
_exptl_crystal_description prism
_exptl_crystal_F_000 216
_exptl_crystal_size_max 0.40
_exptl_crystal_size_mid 0.30
_exptl_crystal_size_min 0.30
_refine_diff_density_max 0.179
_refine_diff_density_min -0.170
_refine_ls_extinction_method none
_refine_ls_goodness_of_fit_ref 0.920
_refine_ls_hydrogen_treatment mixed
_refine_ls_matrix_type full
_refine_ls_number_parameters 160
_refine_ls_number_reflns 1765
_refine_ls_number_restraints 0
_refine_ls_restrained_S_all 0.920
_refine_ls_R_factor_all 0.0536
_refine_ls_R_factor_gt 0.0373
_refine_ls_shift/su_max 0.024
_refine_ls_shift/su_mean 0.002
_refine_ls_structure_factor_coef Fsqd
_refine_ls_weighting_details 'calc w=1/[\s^2^(Fo^2^)+(0.0599P)^2^+0.0000P] where P=(Fo^2^+2Fc^2^)/3'
_refine_ls_weighting_scheme calc
_refine_ls_wR_factor_gt 0.0902
_refine_ls_wR_factor_ref 0.0938
_reflns_number_gt 1244
_reflns_number_total 1765
_reflns_threshold_expression I>2\s(I)
_cod_data_source_file av1151.cif
_cod_data_source_block II
_cod_original_cell_volume 498.29(18)
_cod_database_code 2013728
_cod_database_fobs_code 2013728

loop_
_symmetry_equiv_pos_as_xyz
'x, y, z'
'-x, -y, -z'

loop_
_atom_site_label
_atom_site_fract_x
_atom_site_fract_y
_atom_site_fract_z
_atom_site_U_iso_or_equiv
_atom_site_adp_type
_atom_site_calc_flag
_atom_site_refinement_flags
_atom_site_occupancy
_atom_site_disorder_assembly
_atom_site_disorder_group
_atom_site_type_symbol
O1 0.19668(16) 0.30631(14) 0.74931(11) 0.0533(3) Uani d . 1 . . O
N1 0.25371(17) 0.29417(17) 0.52070(13) 0.0446(3) Uani d . 1 . . N
N2 0.29658(17) 0.56566(17) 0.31939(12) 0.0447(3) Uani d . 1 . . N
N3 0.26624(17) 0.83905(17) 0.38841(13) 0.0462(4) Uani d . 1 . . N
H3N 0.2840 0.9223 0.3074 0.069 Uiso calc R 1 . . H
N4 0.20967(18) 0.71038(17) 0.62353(13) 0.0458(4) Uani d . 1 . . N
C1 0.2274(2) 0.3883(2) 0.60997(15) 0.0406(4) Uani d . 1 . . C
C2 0.2869(2) 0.3871(2) 0.38155(16) 0.0481(4) Uani d . 1 . . C
H2 0.3053 0.3174 0.3212 0.072 Uiso calc R 1 . . H
C3 0.26780(19) 0.65585(19) 0.41363(15) 0.0377(4) Uani d . 1 . . C
C4 0.23320(18) 0.57715(19) 0.55911(14) 0.0386(4) Uani d . 1 . . C
C5 0.2312(2) 0.8630(2) 0.51637(16) 0.0497(4) Uani d . 1 . . C
H5 0.2230 0.9770 0.5281 0.075 Uiso calc R 1 . . H
C6 0.1843(3) 0.1112(2) 0.80051(19) 0.0668(5) Uani d . 1 . . C
H6a 0.0612 0.0846 0.7856 0.100 Uiso calc R 1 . . H
H6b 0.1850 0.0664 0.8997 0.100 Uiso calc R 1 . . H
H6c 0.2986 0.0530 0.7503 0.100 Uiso calc R 1 . . H
O1W 0.06376(19) 0.67067(18) 0.91286(14) 0.0568(4) Uani d . 1 . . O
O2W 0.60220(19) 0.3358(2) 0.98014(14) 0.0608(4) Uani d . 1 . . O
O3W 0.2944(2) 0.1132(2) 0.13579(15) 0.0769(5) Uani d . 1 . . O
H1Wa 0.117(4) 0.674(3) 0.819(3) 0.131(9) Uiso d . 1 . . H
H1Wb 0.191(6) 0.683(5) 0.956(4) 0.066(10) Uiso d P 0.50 . . H
H1Wc 0.029(6) 0.565(5) 0.961(4) 0.071(14) Uiso d P 0.50 . . H
H2Wa 0.644(3) 0.352(3) 0.887(3) 0.105(8) Uiso d . 1 . . H
H2Wb 0.574(11) 0.471(13) 0.995(9) 0.20(3) Uiso d P 0.50 . . H
H2Wc 0.683(16) 0.242(16) 1.003(11) 0.32(6) Uiso d P 0.50 . . H
H3Wa 0.180(5) 0.178(4) 0.120(3) 0.163(13) Uiso d . 1 . . H
H3Wb 0.395(4) 0.175(3) 0.082(2) 0.095(7) Uiso d . 1 . . H

loop_
_atom_site_aniso_label
_atom_site_aniso_U_11
_atom_site_aniso_U_22
_atom_site_aniso_U_33
_atom_site_aniso_U_12
_atom_site_aniso_U_13
_atom_site_aniso_U_23
O1 0.0736(7) 0.0421(7) 0.0385(6) -0.0142(5) -0.0107(5) -0.0018(5)
N1 0.0521(7) 0.0379(8) 0.0443(8) -0.0073(6) -0.0086(5) -0.0130(6)
N2 0.0486(7) 0.0465(9) 0.0369(7) -0.0052(5) -0.0078(5) -0.0107(6)
N3 0.0531(8) 0.0379(8) 0.0401(7) -0.0059(5) -0.0095(5) -0.0022(6)
N4 0.0578(8) 0.0379(8) 0.0398(7) -0.0053(6) -0.0064(5) -0.0119(6)
C1 0.0395(8) 0.0397(10) 0.0380(8) -0.0063(6) -0.0076(6) -0.0052(7)
C2 0.0551(9) 0.0467(10) 0.0447(9) -0.0056(7) -0.0091(7) -0.0174(8)
C3 0.0357(7) 0.0354(9) 0.0389(8) -0.0030(6) -0.0072(6) -0.0080(7)
C4 0.0392(8) 0.0376(9) 0.0373(8) -0.0044(6) -0.0072(6) -0.0096(7)
C5 0.0589(10) 0.0380(10) 0.0507(10) -0.0028(7) -0.0098(7) -0.0139(8)
C6 0.0895(13) 0.0430(11) 0.0562(11) -0.0200(9) -0.0162(9) 0.0067(8)
O1W 0.0659(8) 0.0577(9) 0.0424(7) -0.0096(6) -0.0084(6) -0.0103(6)
O2W 0.0698(8) 0.0679(10) 0.0415(7) -0.0143(7) -0.0068(5) -0.0125(6)
O3W 0.0655(9) 0.0673(9) 0.0683(9) -0.0104(7) -0.0094(7) 0.0153(7)

loop_
_atom_type_symbol
_atom_type_description
_atom_type_scat_dispersion_real
_atom_type_scat_dispersion_imag
_atom_type_scat_source
C C 0.0033 0.0016 'International Tables Vol C Tables 4.2.6.8 and 6.1.1.4'
H H 0.0000 0.0000 'International Tables Vol C Tables 4.2.6.8 and 6.1.1.4'
N N 0.0061 0.0033 'International Tables Vol C Tables 4.2.6.8 and 6.1.1.4'
O O 0.0106 0.0060 'International Tables Vol C Tables 4.2.6.8 and 6.1.1.4'

loop_
_geom_angle_atom_site_label_1
_geom_angle_atom_site_label_2
_geom_angle_atom_site_label_3
_geom_angle
C1 O1 C6 117.77(13)
C1 N1 C2 117.71(13)
C2 N2 C3 112.03(12)
C5 N3 C3 106.02(12)
C5 N3 H3N 127.0
C3 N3 H3N 127.0
C5 N4 C4 103.67(12)
N1 C1 O1 121.46(13)
N1 C1 C4 120.06(13)
O1 C1 C4 118.49(14)
N2 C2 N1 128.29(15)
N2 C2 H2 115.9
N1 C2 H2 115.9
N2 C3 N3 128.22(13)
N2 C3 C4 125.53(13)
N3 C3 C4 106.26(13)
N4 C4 C3 109.99(13)
N4 C4 C1 133.62(13)
C3 C4 C1 116.39(14)
N4 C5 N3 114.07(14)
N4 C5 H5 123.0
N3 C5 H5 123.0
O1 C6 H6a 109.5
O1 C6 H6b 109.5
H6A C6 H6b 109.5
O1 C6 H6c 109.5
H6A C6 H6c 109.5
H6B C6 H6c 109.5
H1Wa O1W H1Wb 107(2)
H1Wa O1W H1Wc 109(3)
H1Wb O1W H1Wc 103(3)
H2Wa O2W H2Wb 108(5)
H2Wa O2W H2Wc 94(7)
H2Wb O2W H2Wc 136(9)
H3Wa O3W H3Wb 109(2)

loop_
_geom_bond_atom_site_label_1
_geom_bond_atom_site_label_2
_geom_bond_site_symmetry_2
_geom_bond_distance
_geom_bond_publ_flag
O1 C1 . 1.3333(17) ?
O1 C6 . 1.444(2) ?
N1 C1 . 1.3220(19) ?
N1 C2 . 1.3463(19) ?
N2 C2 . 1.3287(19) ?
N2 C3 . 1.3405(18) ?
N3 C5 . 1.348(2) ?
N3 C3 . 1.3649(19) ?
N3 H3N . 0.8600 ?
N4 C5 . 1.3207(19) ?
N4 C4 . 1.3816(19) ?
C1 C4 . 1.393(2) ?
C2 H2 . 0.9300 ?
C3 C4 . 1.385(2) ?
C5 H5 . 0.9300 ?
C6 H6a . 0.9600 ?
C6 H6b . 0.9600 ?
C6 H6c . 0.9600 ?
O1W H1Wa . 0.93(3) ?
O1W H1Wb . 1.11(4) ?
O1W H1Wc . 0.84(3) ?
O2W H2Wa . 0.90(3) ?
O2W H2Wb . 1.10(10) ?
O2W H2Wc . 0.85(10) ?
O3W H3Wa . 0.87(3) ?
O3W H3Wb . 0.87(2) ?

loop_
_geom_hbond_atom_site_label_D
_geom_hbond_atom_site_label_H
_geom_hbond_atom_site_label_A
_geom_hbond_site_symmetry_A
_geom_hbond_distance_DH
_geom_hbond_distance_HA
_geom_hbond_distance_DA
_geom_hbond_angle_DHA
N3 H3N O3W 1_565 0.86 1.88 2.735(2) 174
O1W H1Wa N4 1_555 0.94(3) 1.89(3) 2.816(2) 173(2)
O1W H1Wb O2W 2_667 1.11 1.66 2.759(2) 170
O1W H1Wc O1W 2_567 0.84 1.96 2.801(2) 174
O2W H2Wa N2 2_666 0.90(3) 1.95(3) 2.838(2) 169
O2W H2Wb O2W 2_667 1.10 1.81 2.815(2) 150
O3W H3Wb O2W 1_554 0.87(3) 1.91(3) 2.770(2) 172
O3W H3Wa O1W 2_566 0.88(3) 1.91(3) 2.783(2) 177

loop_
_geom_torsion_atom_site_label_1
_geom_torsion_atom_site_label_2
_geom_torsion_atom_site_label_3
_geom_torsion_atom_site_label_4
_geom_torsion
C2 N1 C1 O1 -179.04(12)
C2 N1 C1 C4 0.41(19)
C6 O1 C1 N1 -2.6(2)
C6 O1 C1 C4 177.97(12)
C3 N2 C2 N1 -0.2(2)
C1 N1 C2 N2 -0.2(2)
C2 N2 C3 N3 -179.56(13)
C2 N2 C3 C4 0.47(19)
C5 N3 C3 N2 179.90(13)
C5 N3 C3 C4 -0.12(14)
C5 N4 C4 C3 -0.22(15)
C5 N4 C4 C1 -179.61(14)
N2 C3 C4 N4 -179.81(12)
N3 C3 C4 N4 0.22(15)
N2 C3 C4 C1 -0.30(19)
N3 C3 C4 C1 179.73(11)
N1 C1 C4 N4 179.19(14)
O1 C1 C4 N4 -1.3(2)
N1 C1 C4 C3 -0.17(19)
O1 C1 C4 C3 179.29(12)
C4 N4 C5 N3 0.14(16)
C3 N3 C5 N4 -0.01(16)
